data_4085628
loop_
_publ_author_name
'M\"uller, Astrid L.'
'Wadepohl, Hubert'
'Gade, Lutz H.'

_publ_section_title
;
 Bis(pyridylimino)isoindolato (BPI) Osmium Complexes: Structural Chemistry
 and Reactivity
;
_journal_issue 12
_journal_name_full Organometallics
_journal_page_first 2810
_journal_paper_doi 10.1021/acs.organomet.5b00080
_journal_volume 34
_journal_year 2015
_chemical_formula_moiety 'C64 H62 N7 Os P2, F6 P'
_chemical_formula_sum 'C72 H78 F6 N7 O2 Os P3'
_chemical_formula_weight 1470.52
_space_group_crystal_system triclinic
_space_group_IT_number 2
_space_group_name_Hall '-P 1'
_space_group_name_H-M_alt 'P -1'
_symmetry_cell_setting triclinic
_symmetry_Int_Tables_number 2
_symmetry_space_group_name_Hall '-P 1'
_symmetry_space_group_name_H-M 'P -1'
_atom_sites_solution_hydrogens geom
_atom_sites_solution_primary iterative
_atom_sites_solution_secondary difmap
_audit_block_code ga_am30a
_audit_creation_date
;
'Mon Feb 17 12:35:28 2014'
;
_audit_update_record 'Mon Feb 17 12:56:47 CET 2014'
_cell_angle_alpha 80.260(3)
_cell_angle_beta 87.686(3)
_cell_angle_gamma 81.116(3)
_cell_formula_units_Z 2
_cell_length_a 11.2862(4)
_cell_length_b 13.6767(4)
_cell_length_c 21.7263(7)
_cell_measurement_reflns_used 11535
_cell_measurement_temperature 110(1)
_cell_measurement_theta_max 69.2300
_cell_measurement_theta_min 3.9860
_cell_volume 3265.28(19)
_computing_cell_refinement
;
CrysAlisPro, Agilent Technologies,
Version 1.171.37.31 (release 14-01-2014 CrysAlis171 .NET)
(compiled Jan 14 2014,18:38:05)
;
_computing_data_collection
;
CrysAlisPro, Agilent Technologies,
Version 1.171.37.31 (release 14-01-2014 CrysAlis171 .NET)
(compiled Jan 14 2014,18:38:05)
;
_computing_data_reduction
;
CrysAlisPro, Agilent Technologies,
Version 1.171.37.31 (release 14-01-2014 CrysAlis171 .NET)
(compiled Jan 14 2014,18:38:05)
;
_computing_molecular_graphics 'Olex2 (Dolomanov et al., 2009)'
_computing_publication_material 'encif (Wadepohl, 2009-13); encifer 1.4 (CCDC, 2011)'
_computing_structure_refinement 'ShelXL (Sheldrick, 2008)'
_computing_structure_solution 'SUPERFLIP (Palatinus, 2007-2009)'
_diffrn_ambient_environment N~2~
_diffrn_ambient_temperature 110(1)
_diffrn_detector 'CCD plate'
_diffrn_detector_area_resol_mean 7.9621
_diffrn_detector_type Eos
_diffrn_measured_fraction_theta_full 0.983
_diffrn_measured_fraction_theta_max 0.975
_diffrn_measurement_details
;
  1 omega   -7.00   20.20   0.8000   10.0000
omega____ theta____ kappa____ phi______ frames
    -        0.0000   57.0000 -120.0000 34

  2 omega  -68.00  -21.60   0.8000   10.0000
omega____ theta____ kappa____ phi______ frames
    -        0.0000  -57.0000  -30.0000 58

  3 omega  -15.00   25.00   0.8000   10.0000
omega____ theta____ kappa____ phi______ frames
    -        0.0000  -38.0000   60.0000 50

  4 omega   26.00   55.60   0.8000   10.0000
omega____ theta____ kappa____ phi______ frames
    -        0.0000   57.0000 -120.0000 37

  5 omega  -71.00  -19.00   0.8000   10.0000
omega____ theta____ kappa____ phi______ frames
    -        0.0000  -38.0000   60.0000 65

  6 omega   54.00   78.80   0.8000   15.0000
omega____ theta____ kappa____ phi______ frames
    -       54.0000  -77.0000  -60.0000 31

  7 omega   67.00   99.00   0.8000   15.0000
omega____ theta____ kappa____ phi______ frames
    -       54.0000   57.0000   60.0000 40

  8 omega   48.00   75.20   0.8000   15.0000
omega____ theta____ kappa____ phi______ frames
    -       54.0000  -79.0000  134.2197 34

  9 omega   92.00  120.80   0.8000   15.0000
omega____ theta____ kappa____ phi______ frames
    -       54.0000   57.0000  -60.0000 36

 10 omega   34.00  122.00   0.8000   15.0000
omega____ theta____ kappa____ phi______ frames
    -       54.0000   57.0000 -180.0000 110

 11 omega  -17.00   85.40   0.8000   15.0000
omega____ theta____ kappa____ phi______ frames
    -       54.0000  -80.0000   51.6002 128

 12 omega   75.00  122.20   0.8000   15.0000
omega____ theta____ kappa____ phi______ frames
    -       54.0000   57.0000  -90.0000 59

 13 omega   -2.00   49.20   0.8000   15.0000
omega____ theta____ kappa____ phi______ frames
    -       54.0000  -57.0000  -60.0000 64

 14 omega  -13.00   14.20   0.8000   15.0000
omega____ theta____ kappa____ phi______ frames
    -       54.0000  -79.0000  134.2197 34

 15 omega  -10.00   74.00   0.8000   15.0000
omega____ theta____ kappa____ phi______ frames
    -       54.0000  -77.0000 -120.0000 105

 16 omega   36.00   78.40   0.8000   30.0000
omega____ theta____ kappa____ phi______ frames
    -      108.0000  -38.0000  -60.0000 53

 17 omega   42.00   86.80   0.8000   30.0000
omega____ theta____ kappa____ phi______ frames
    -      108.0000  -25.0000    0.0000 56

 18 omega   41.00  107.40   0.8000   30.0000
omega____ theta____ kappa____ phi______ frames
    -      108.0000  -80.0000   90.3850 83

 19 omega   87.00  149.40   0.8000   30.0000
omega____ theta____ kappa____ phi______ frames
    -      108.0000   64.0000  -90.0000 78

 20 omega   58.00   89.20   0.8000   30.0000
omega____ theta____ kappa____ phi______ frames
    -      108.0000  -25.0000   30.0000 39

 21 phi    240.00  353.60   0.8000   30.0000
omega____ theta____ kappa____ phi______ frames
  40.0000  108.0000    0.0000     -     142

 22 omega   38.00  101.20   0.8000   30.0000
omega____ theta____ kappa____ phi______ frames
    -      108.0000  -80.0000  -58.1707 79

 23 omega   67.00  106.20   0.8000   30.0000
omega____ theta____ kappa____ phi______ frames
    -      108.0000  -80.0000 -112.4303 49

 24 omega   47.00   99.00   0.8000   30.0000
omega____ theta____ kappa____ phi______ frames
    -      108.0000  -80.0000   49.2588 65

 25 omega   45.00   83.40   0.8000   30.0000
omega____ theta____ kappa____ phi______ frames
    -      108.0000  -38.0000  -30.0000 48

 26 omega   37.00   92.20   0.8000   30.0000
omega____ theta____ kappa____ phi______ frames
    -      108.0000  -38.0000  150.0000 69

 27 omega   35.00   85.40   0.8000   30.0000
omega____ theta____ kappa____ phi______ frames
    -      108.0000  -25.0000 -120.0000 63

 28 omega   37.00   91.40   0.8000   30.0000
omega____ theta____ kappa____ phi______ frames
    -      108.0000  -38.0000   90.0000 68

 29 omega   48.00  138.40   0.8000   30.0000
omega____ theta____ kappa____ phi______ frames
    -      108.0000  -80.0000  148.4241 113

 30 omega   99.00  143.00   0.8000   30.0000
omega____ theta____ kappa____ phi______ frames
    -      108.0000   64.0000 -120.0000 55

 31 omega   41.00   69.00   0.8000   30.0000
omega____ theta____ kappa____ phi______ frames
    -      108.0000  -38.0000  120.0000 35

 32 omega   68.00  104.80   0.8000   30.0000
omega____ theta____ kappa____ phi______ frames
    -      108.0000  -80.0000  -15.2676 46

 33 omega   46.00   89.20   0.8000   30.0000
omega____ theta____ kappa____ phi______ frames
    -      108.0000  -78.0000 -146.0943 54

 34 omega  -21.00   67.80   0.8000   10.0000
omega____ theta____ kappa____ phi______ frames
    -        0.0000   57.0000   90.0000 111

 35 phi    240.00  360.00   0.8000   10.0000
omega____ theta____ kappa____ phi______ frames
 -40.0000    0.0000    0.0000     -     150

 36 omega  -30.00   70.00   0.8000   10.0000
omega____ theta____ kappa____ phi______ frames
    -        0.0000   77.0000  -30.0000 125

 37 omega   24.00  124.00   0.8000   15.0000
omega____ theta____ kappa____ phi______ frames
    -       54.0000   77.0000  120.0000 125

 38 omega   24.00  124.00   0.8000   15.0000
omega____ theta____ kappa____ phi______ frames
    -       54.0000   77.0000  -60.0000 125

 39 omega   24.00  124.00   0.8000   15.0000
omega____ theta____ kappa____ phi______ frames
    -       54.0000   77.0000   30.0000 125

 40 omega   24.00  124.00   0.8000   15.0000
omega____ theta____ kappa____ phi______ frames
    -       54.0000   77.0000 -180.0000 125

 41 omega   24.00  124.00   0.8000   15.0000
omega____ theta____ kappa____ phi______ frames
    -       54.0000   77.0000 -120.0000 125

 42 omega  -15.00   73.80   0.8000   15.0000
omega____ theta____ kappa____ phi______ frames
    -       54.0000  -57.0000  -90.0000 111

 43 omega   24.00  124.00   0.8000   15.0000
omega____ theta____ kappa____ phi______ frames
    -       54.0000   77.0000   90.0000 125

 44 omega   33.00  121.80   0.8000   15.0000
omega____ theta____ kappa____ phi______ frames
    -       54.0000   57.0000    0.0000 111

 45 omega  -15.00   73.80   0.8000   15.0000
omega____ theta____ kappa____ phi______ frames
    -       54.0000  -57.0000  150.0000 111

 46 omega   78.00  178.00   0.8000   30.0000
omega____ theta____ kappa____ phi______ frames
    -      108.0000   77.0000   90.0000 125

 47 omega   82.00  178.00   0.8000   30.0000
omega____ theta____ kappa____ phi______ frames
    -      108.0000   38.0000  -30.0000 120

 48 omega   74.00  178.00   0.8000   30.0000
omega____ theta____ kappa____ phi______ frames
    -      108.0000   25.0000   60.0000 130

 49 omega   37.00  138.60   0.8000   30.0000
omega____ theta____ kappa____ phi______ frames
    -      108.0000  -80.0000  148.4241 127

 50 omega   78.00  178.00   0.8000   30.0000
omega____ theta____ kappa____ phi______ frames
    -      108.0000   77.0000 -150.0000 125

 51 omega   78.00  178.00   0.8000   30.0000
omega____ theta____ kappa____ phi______ frames
    -      108.0000   77.0000  -90.0000 125

 52 omega   78.00  178.00   0.8000   30.0000
omega____ theta____ kappa____ phi______ frames
    -      108.0000   77.0000   30.0000 125

 53 omega   38.00  102.80   0.8000   30.0000
omega____ theta____ kappa____ phi______ frames
    -      108.0000  -50.0000  -30.0000 81

 54 omega   78.00  178.00   0.8000   30.0000
omega____ theta____ kappa____ phi______ frames
    -      108.0000   77.0000  -30.0000 125

 55 omega   78.00  178.00   0.8000   30.0000
omega____ theta____ kappa____ phi______ frames
    -      108.0000   77.0000  150.0000 125

 56 omega   78.00  178.00   0.8000   30.0000
omega____ theta____ kappa____ phi______ frames
    -      108.0000   77.0000   60.0000 125

 57 omega   82.00  178.00   0.8000   30.0000
omega____ theta____ kappa____ phi______ frames
    -      108.0000   38.0000  -90.0000 120

 58 omega   78.00  178.00   0.8000   30.0000
omega____ theta____ kappa____ phi______ frames
    -      108.0000   77.0000  120.0000 125

 59 omega   78.00  178.00   0.8000   30.0000
omega____ theta____ kappa____ phi______ frames
    -      108.0000   77.0000 -180.0000 125

 60 phi    120.00  240.00   0.8000   30.0000
omega____ theta____ kappa____ phi______ frames
 108.0000  108.0000   40.0000     -     150

 61 omega  -69.00   19.80   0.8000   10.0000
omega____ theta____ kappa____ phi______ frames
    -        0.0000  -57.0000 -150.0000 111

 62 omega  -69.00   19.80   0.8000   10.0000
omega____ theta____ kappa____ phi______ frames
    -        0.0000  -57.0000   60.0000 111

 63 omega  -26.00   70.80   0.8000   10.0000
omega____ theta____ kappa____ phi______ frames
    -        0.0000   38.0000  -60.0000 121

 64 omega  -16.00   84.00   0.8000   15.0000
omega____ theta____ kappa____ phi______ frames
    -       54.0000  -77.0000    0.0000 125

 65 omega   24.00  124.00   0.8000   15.0000
omega____ theta____ kappa____ phi______ frames
    -       54.0000   77.0000 -150.0000 125

 66 omega   24.00  124.00   0.8000   15.0000
omega____ theta____ kappa____ phi______ frames
    -       54.0000   77.0000  -90.0000 125

 67 omega   24.00  124.00   0.8000   15.0000
omega____ theta____ kappa____ phi______ frames
    -       54.0000   77.0000  -30.0000 125

 68 omega   24.00  124.00   0.8000   15.0000
omega____ theta____ kappa____ phi______ frames
    -       54.0000   77.0000   60.0000 125

 69 omega  -16.00   84.00   0.8000   15.0000
omega____ theta____ kappa____ phi______ frames
    -       54.0000  -77.0000 -150.0000 125

 70 omega   24.00  124.00   0.8000   15.0000
omega____ theta____ kappa____ phi______ frames
    -       54.0000   77.0000    0.0000 125

 71 omega  -15.00   73.80   0.8000   15.0000
omega____ theta____ kappa____ phi______ frames
    -       54.0000  -57.0000   30.0000 111

 72 omega   24.00  124.00   0.8000   15.0000
omega____ theta____ kappa____ phi______ frames
    -       54.0000   77.0000  150.0000 125

 73 omega   78.00  178.00   0.8000   30.0000
omega____ theta____ kappa____ phi______ frames
    -      108.0000   77.0000 -120.0000 125

 74 omega   37.00  138.60   0.8000   30.0000
omega____ theta____ kappa____ phi______ frames
    -      108.0000  -80.0000  -29.1519 127

 75 omega   78.00  178.00   0.8000   30.0000
omega____ theta____ kappa____ phi______ frames
    -      108.0000   77.0000    0.0000 125

 76 omega   85.00  173.80   0.8000   30.0000
omega____ theta____ kappa____ phi______ frames
    -      108.0000   64.0000  120.0000 111

 77 omega   85.00  173.80   0.8000   30.0000
omega____ theta____ kappa____ phi______ frames
    -      108.0000   64.0000  -30.0000 111

 78 omega   83.00  175.00   0.8000   30.0000
omega____ theta____ kappa____ phi______ frames
    -      108.0000   69.0000   75.1014 115

 79 omega   84.00  176.00   0.8000   30.0000
omega____ theta____ kappa____ phi______ frames
    -      108.0000   67.0000  170.4499 115

 80 omega   87.00  175.80   0.8000   30.0000
omega____ theta____ kappa____ phi______ frames
    -      108.0000   63.0000   51.2094 111

 81 omega   85.00  173.80   0.8000   30.0000
omega____ theta____ kappa____ phi______ frames
    -      108.0000   64.0000  150.0000 111

 82 omega   82.00  175.60   0.8000   30.0000
omega____ theta____ kappa____ phi______ frames
    -      108.0000   70.0000   -4.2420 117

 83 omega   82.00  178.00   0.8000   30.0000
omega____ theta____ kappa____ phi______ frames
    -      108.0000   36.0000 -123.7325 120

 84 omega   81.00  177.00   0.8000   30.0000
omega____ theta____ kappa____ phi______ frames
    -      108.0000   72.0000   24.0664 120

 85 omega   82.00  178.00   0.8000   30.0000
omega____ theta____ kappa____ phi______ frames
    -      108.0000   38.0000  -60.0000 120

 86 omega   85.00  173.80   0.8000   30.0000
omega____ theta____ kappa____ phi______ frames
    -      108.0000   64.0000 -150.0000 111

 87 omega   78.00  178.00   0.8000   30.0000
omega____ theta____ kappa____ phi______ frames
    -      108.0000   77.0000  -60.0000 125

 88 omega  -73.00   71.80   0.8000   10.0000
omega____ theta____ kappa____ phi______ frames
    -        0.0000    0.0000  120.0000 181

 89 omega  -69.00   19.80   0.8000   10.0000
omega____ theta____ kappa____ phi______ frames
    -        0.0000  -57.0000  -90.0000 111

 90 omega  -73.00   71.80   0.8000   10.0000
omega____ theta____ kappa____ phi______ frames
    -        0.0000    0.0000    0.0000 181

 91 omega   33.00   56.20   0.8000   15.0000
omega____ theta____ kappa____ phi______ frames
    -       54.0000   57.0000   30.0000 29

;
_diffrn_measurement_device 'four-circle diffractometer'
_diffrn_measurement_device_type 'Agilent SuperNova, Dual, Cu at zero, Eos'
_diffrn_measurement_method '\w and \p scans'
_diffrn_measurement_specimen_support 'polyimid foil'
_diffrn_orient_matrix_UB_11 0.0753857000
_diffrn_orient_matrix_UB_12 0.0194663000
_diffrn_orient_matrix_UB_13 -0.0603055000
_diffrn_orient_matrix_UB_21 -0.1086412000
_diffrn_orient_matrix_UB_22 -0.0064175000
_diffrn_orient_matrix_UB_23 -0.0390486000
_diffrn_orient_matrix_UB_31 -0.0400713000
_diffrn_orient_matrix_UB_32 0.1137627000
_diffrn_orient_matrix_UB_33 -0.0039514000
_diffrn_radiation_monochromator mirror
_diffrn_radiation_probe x-ray
_diffrn_radiation_type 'Cu K\a'
_diffrn_radiation_wavelength 1.54184
_diffrn_reflns_av_R_equivalents 0.1500
_diffrn_reflns_av_unetI/netI 0.0878
_diffrn_reflns_Laue_measured_fraction_full 0.983
_diffrn_reflns_Laue_measured_fraction_max 0.975
_diffrn_reflns_limit_h_max 13
_diffrn_reflns_limit_h_min -13
_diffrn_reflns_limit_k_max 16
_diffrn_reflns_limit_k_min -15
_diffrn_reflns_limit_l_max 26
_diffrn_reflns_limit_l_min -26
_diffrn_reflns_number 99072
_diffrn_reflns_point_group_measured_fraction_full 0.983
_diffrn_reflns_point_group_measured_fraction_max 0.975
_diffrn_reflns_theta_full 67.684
_diffrn_reflns_theta_max 70.769
_diffrn_reflns_theta_min 3.606
_diffrn_source 'sealed X-ray tube'
_diffrn_source_type 'Agilent SuperNova (Cu) X-ray Source'
_exptl_absorpt_coefficient_mu 4.960
_exptl_absorpt_correction_T_max 0.878
_exptl_absorpt_correction_T_min 0.505
_exptl_absorpt_correction_type gaussian
_exptl_absorpt_process_details
;
CrysAlisPro, Agilent Technologies,
Version 1.171.37.31 (release 14-01-2014 CrysAlis171 .NET)
(compiled Jan 14 2014,18:38:05)
Numerical absorption correction based on gaussian integration over
            a multifaceted crystal model
Empirical absorption correction using spherical harmonics,
 implemented in SCALE3 ABSPACK scaling algorithm.
;
_exptl_crystal_colour yellow
_exptl_crystal_density_diffrn 1.496
_exptl_crystal_description plate
_exptl_crystal_F_000 1500
_exptl_crystal_size_max 0.1868
_exptl_crystal_size_mid 0.1160
_exptl_crystal_size_min 0.0266
_refine_diff_density_max 2.067
_refine_diff_density_min -2.738
_refine_diff_density_rms 0.125
_refine_ls_extinction_method none
_refine_ls_goodness_of_fit_ref 1.036
_refine_ls_hydrogen_treatment constr
_refine_ls_matrix_type full
_refine_ls_number_parameters 738
_refine_ls_number_reflns 12232
_refine_ls_number_restraints 81
_refine_ls_restrained_S_all 1.041
_refine_ls_R_factor_all 0.0830
_refine_ls_R_factor_gt 0.0600
_refine_ls_shift/su_max 0.000
_refine_ls_shift/su_mean 0.000
_refine_ls_structure_factor_coef Fsqd
_refine_ls_weighting_details 'w=1/[\s^2^(Fo^2^)+(0.0703P)^2^+1.8794P] where P=(Fo^2^+2Fc^2^)/3'
_refine_ls_weighting_scheme calc
_refine_ls_wR_factor_gt 0.1398
_refine_ls_wR_factor_ref 0.1514
_reflns_Friedel_coverage 0.000
_reflns_number_gt 9307
_reflns_number_total 12232
_reflns_threshold_expression 'I > 2\s(I)'
_cod_data_source_file om5b00080_si_002.cif
_cod_data_source_block ga_am30a_sq
_cod_depositor_comments 'Adding full bibliography for 4085628--4085631.cif.'
_cod_original_cell_volume 3265.3(2)
_cod_database_code 4085628
_audit_block_refno 1967
_audit_block_usercomment 'AM589 yellow plate'
_shelxl_version_number 2014-1
_shelx_space_group_comment
;
The symmetry employed for this shelxl refinement is uniquely defined
by the following loop, which should always be used as a source of
symmetry information in preference to the above space-group names.
They are only intended as comments.
;
_shelx_estimated_absorpt_t_max 0.637
_shelx_estimated_absorpt_t_min 0.637
_olex2_refinement_description
;
1. Fixed Uiso
 At 1.2 times of:
  All C(H) groups
 At 1.5 times of:
  All C(H,H,H) groups
2. Restrained distances
 P3-F1 \\sim P3-F2 \\sim P3-F3 \\sim P3-F6 \\sim P3-F4 \\sim P3-F5
 with sigma of 0.02
 F1-F2 \\sim F1-F3 \\sim F1-F4 \\sim F1-F5 \\sim F2-F3 \\sim F2-F5 \\sim F2-F6
\\sim F3-F4 \\sim F3-F6 \\sim F4-F5
 \\sim F4-F6 \\sim F5-F6
 with sigma of 0.02
3.a Aromatic/amide H refined with riding coordinates:
 C5(H5), C8(H8), C10(H10), C12(H12), C13(H13), C19(H19), C21(H21), C22(H22),
 C30(H30), C31(H31), C32(H32), C33(H33), C34(H34), C36(H36), C37(H37), C38(H38),
  C39(H39), C40(H40), C42(H42), C43(H43), C44(H44), C45(H45), C46(H46),
 C48(H48), C49(H49), C50(H50), C51(H51), C52(H52), C54(H54), C55(H55), C56(H56),
  C57(H57), C58(H58), C61(H61), C62(H62), C63(H63), C64(H64), C65(H65)
3.b Idealised Me refined as rotating group:
 C15(H15A,H15B,H15C), C16(H16A,H16B,H16C), C17(H17A,H17B,H17C), C24(H24A,H24B,
 H24C), C25(H25A,H25B,H25C), C26(H26A,H26B,H26C), C27(H27A,H27B,H27C), C28(H28A,
 H28B,H28C)
;
_olex2_computing_structure_refinement_long 'ShelXL (Sheldrick, 2008)'
_cell_oxdiff_length_a 11.2862(4)
_cell_oxdiff_length_b 13.6767(4)
_cell_oxdiff_length_c 21.7263(7)
_cell_oxdiff_angle_alpha 80.260(3)
_cell_oxdiff_angle_beta 87.686(3)
_cell_oxdiff_angle_gamma 81.116(3)
_cell_oxdiff_volume 3265.27(19)
_cell_oxdiff_measurement_reflns_used 11535
_reflns_odcompleteness_completeness 98.35
_reflns_odcompleteness_theta 66.97
_reflns_odcompleteness_iscentric 1

loop_
_symmetry_equiv_pos_as_xyz
'x, y, z'
'-x, -y, -z'

loop_
_atom_site_label
_atom_site_type_symbol
_atom_site_fract_x
_atom_site_fract_y
_atom_site_fract_z
_atom_site_U_iso_or_equiv
_atom_site_adp_type
_atom_site_occupancy
_atom_site_site_symmetry_order
_atom_site_calc_flag
_atom_site_refinement_flags_posn
Os Os 0.08883(3) 0.28402(2) 0.21221(2) 0.03090(10) Uani 1 1 d .
P1 P -0.12612(15) 0.28193(13) 0.20643(6) 0.0275(3) Uani 1 1 d .
P2 P 0.30536(16) 0.28207(14) 0.21689(7) 0.0343(4) Uani 1 1 d .
N1 N 0.0914(5) 0.1915(4) 0.2945(2) 0.0285(12) Uani 1 1 d .
N2 N 0.1363(5) 0.0293(4) 0.2597(2) 0.0345(13) Uani 1 1 d .
N3 N 0.1182(5) 0.1587(4) 0.1661(2) 0.0301(12) Uani 1 1 d .
N4 N 0.0866(5) 0.3071(5) 0.3670(2) 0.0386(14) Uani 1 1 d .
N5 N 0.0506(5) 0.4046(4) 0.2631(2) 0.0325(12) Uani 1 1 d .
N6 N 0.0990(5) 0.3746(4) 0.1351(2) 0.0320(12) Uani 1 1 d .
N7 N 0.1096(6) 0.4294(5) 0.0921(3) 0.0487(16) Uani 1 1 d .
C1 C 0.1147(6) 0.0882(5) 0.3017(3) 0.0332(15) Uani 1 1 d .
C2 C 0.1273(6) 0.0449(5) 0.3690(3) 0.0345(15) Uani 1 1 d .
C3 C 0.1173(6) 0.1266(6) 0.3999(3) 0.0362(16) Uani 1 1 d .
C4 C 0.0964(6) 0.2183(5) 0.3526(3) 0.0343(15) Uani 1 1 d .
C5 C 0.1535(6) -0.0520(6) 0.4000(3) 0.0386(16) Uani 1 1 d .
H5 H 0.1610 -0.1071 0.3779 0.046 Uiso 1 1 calc R
C6 C 0.1688(6) -0.0679(6) 0.4650(3) 0.0389(16) Uani 1 1 d .
C7 C 0.1574(7) 0.0152(6) 0.4964(3) 0.0399(17) Uani 1 1 d .
C8 C 0.1322(7) 0.1126(6) 0.4641(3) 0.0398(17) Uani 1 1 d .
H8 H 0.1254 0.1684 0.4854 0.048 Uiso 1 1 calc R
C9 C 0.1376(6) 0.0606(5) 0.1956(3) 0.0327(15) Uani 1 1 d .
C10 C 0.1614(6) -0.0178(6) 0.1616(3) 0.0363(16) Uani 1 1 d .
H10 H 0.1794 -0.0843 0.1838 0.044 Uiso 1 1 calc R
C11 C 0.1600(6) -0.0037(6) 0.0968(3) 0.0354(16) Uani 1 1 d .
C12 C 0.1341(6) 0.0946(6) 0.0678(3) 0.0368(16) Uani 1 1 d .
H12 H 0.1310 0.1095 0.0236 0.044 Uiso 1 1 calc R
C13 C 0.1129(6) 0.1713(5) 0.1022(3) 0.0333(15) Uani 1 1 d .
H13 H 0.0931 0.2377 0.0802 0.040 Uiso 1 1 calc R
C14 C 0.1952(7) -0.0926(6) 0.0627(3) 0.0439(18) Uani 1 1 d .
C15 C 0.1120(9) -0.1702(7) 0.0841(4) 0.061(2) Uani 1 1 d .
H15A H 0.1206 -0.1936 0.1291 0.092 Uiso 1 1 calc GR
H15B H 0.1333 -0.2271 0.0617 0.092 Uiso 1 1 calc GR
H15C H 0.0288 -0.1397 0.0751 0.092 Uiso 1 1 calc GR
C16 C 0.3268(7) -0.1365(6) 0.0772(3) 0.050(2) Uani 1 1 d .
H16A H 0.3778 -0.0849 0.0633 0.075 Uiso 1 1 calc GR
H16B H 0.3511 -0.1935 0.0553 0.075 Uiso 1 1 calc GR
H16C H 0.3353 -0.1590 0.1223 0.075 Uiso 1 1 calc GR
C17 C 0.1819(7) -0.0607(6) -0.0085(3) 0.047(2) Uani 1 1 d .
H17A H 0.0981 -0.0330 -0.0181 0.070 Uiso 1 1 calc GR
H17B H 0.2060 -0.1192 -0.0292 0.070 Uiso 1 1 calc GR
H17C H 0.2331 -0.0096 -0.0235 0.070 Uiso 1 1 calc GR
C18 C 0.0590(6) 0.3965(5) 0.3267(3) 0.0344(15) Uani 1 1 d .
C19 C 0.0366(7) 0.4817(6) 0.3552(3) 0.0476(19) Uani 1 1 d .
H19 H 0.0478 0.4744 0.3990 0.057 Uiso 1 1 calc R
C20 C -0.0011(7) 0.5763(6) 0.3222(4) 0.0453(18) Uani 1 1 d .
C21 C -0.0150(7) 0.5816(6) 0.2586(4) 0.0492(19) Uani 1 1 d .
H21 H -0.0427 0.6443 0.2335 0.059 Uiso 1 1 calc R
C22 C 0.0107(7) 0.4977(5) 0.2320(3) 0.0406(17) Uani 1 1 d .
H22 H -0.0001 0.5048 0.1883 0.049 Uiso 1 1 calc R
C23 C -0.0326(9) 0.6704(7) 0.3534(4) 0.058(2) Uani 1 1 d .
C24 C 0.0034(12) 0.6503(8) 0.4211(5) 0.102(5) Uani 1 1 d .
H24A H -0.0395 0.5982 0.4442 0.153 Uiso 1 1 calc GR
H24B H -0.0169 0.7120 0.4390 0.153 Uiso 1 1 calc GR
H24C H 0.0900 0.6276 0.4240 0.153 Uiso 1 1 calc GR
C25 C 0.0271(9) 0.7555(7) 0.3165(5) 0.077(3) Uani 1 1 d .
H25A H 0.1145 0.7373 0.3188 0.115 Uiso 1 1 calc GR
H25B H 0.0024 0.8169 0.3343 0.115 Uiso 1 1 calc GR
H25C H 0.0028 0.7670 0.2728 0.115 Uiso 1 1 calc GR
C26 C -0.1697(9) 0.7010(7) 0.3485(5) 0.074(3) Uani 1 1 d .
H26A H -0.1925 0.7140 0.3045 0.111 Uiso 1 1 calc GR
H26B H -0.1940 0.7619 0.3668 0.111 Uiso 1 1 calc GR
H26C H -0.2097 0.6466 0.3710 0.111 Uiso 1 1 calc GR
C27 C 0.1976(7) -0.1730(6) 0.4994(3) 0.0466(19) Uani 1 1 d .
H27A H 0.1308 -0.1888 0.5277 0.070 Uiso 1 1 calc GR
H27B H 0.2705 -0.1792 0.5237 0.070 Uiso 1 1 calc GR
H27C H 0.2104 -0.2199 0.4694 0.070 Uiso 1 1 calc GR
C28 C 0.1747(8) -0.0017(7) 0.5664(3) 0.051(2) Uani 1 1 d .
H28A H 0.1199 -0.0466 0.5870 0.077 Uiso 1 1 calc GR
H28B H 0.1576 0.0626 0.5815 0.077 Uiso 1 1 calc GR
H28C H 0.2577 -0.0322 0.5760 0.077 Uiso 1 1 calc GR
C29 C -0.2129(6) 0.3534(5) 0.2615(3) 0.0323(14) Uani 1 1 d .
C30 C -0.1904(6) 0.3262(5) 0.3255(3) 0.0334(15) Uani 1 1 d .
H30 H -0.1355 0.2677 0.3401 0.040 Uiso 1 1 calc R
C31 C -0.2471(7) 0.3837(6) 0.3677(3) 0.0379(16) Uani 1 1 d .
H31 H -0.2314 0.3638 0.4110 0.045 Uiso 1 1 calc R
C32 C -0.3262(7) 0.4693(6) 0.3476(3) 0.0407(17) Uani 1 1 d .
H32 H -0.3642 0.5091 0.3767 0.049 Uiso 1 1 calc R
C33 C -0.3496(7) 0.4966(6) 0.2846(3) 0.0428(17) Uani 1 1 d .
H33 H -0.4044 0.5555 0.2705 0.051 Uiso 1 1 calc R
C34 C -0.2941(6) 0.4393(5) 0.2416(3) 0.0359(15) Uani 1 1 d .
H34 H -0.3116 0.4588 0.1985 0.043 Uiso 1 1 calc R
C35 C -0.1721(6) 0.1573(5) 0.2230(3) 0.0319(14) Uani 1 1 d .
C36 C -0.2435(6) 0.1259(5) 0.2740(3) 0.0344(15) Uani 1 1 d .
H36 H -0.2713 0.1704 0.3024 0.041 Uiso 1 1 calc R
C37 C -0.2743(7) 0.0305(6) 0.2838(3) 0.0425(18) Uani 1 1 d .
H37 H -0.3230 0.0099 0.3188 0.051 Uiso 1 1 calc R
C38 C -0.2348(7) -0.0349(6) 0.2429(3) 0.0449(18) Uani 1 1 d .
H38 H -0.2563 -0.1005 0.2498 0.054 Uiso 1 1 calc R
C39 C -0.1643(7) -0.0052(6) 0.1919(3) 0.0406(16) Uani 1 1 d .
H39 H -0.1360 -0.0507 0.1642 0.049 Uiso 1 1 calc R
C40 C -0.1344(6) 0.0913(5) 0.1812(3) 0.0328(14) Uani 1 1 d .
H40 H -0.0882 0.1124 0.1452 0.039 Uiso 1 1 calc R
C41 C -0.1956(6) 0.3351(5) 0.1312(3) 0.0321(15) Uani 1 1 d .
C42 C -0.2732(6) 0.2883(5) 0.1020(3) 0.0334(15) Uani 1 1 d .
H42 H -0.2922 0.2248 0.1213 0.040 Uiso 1 1 calc R
C43 C -0.3233(7) 0.3334(5) 0.0450(3) 0.0403(17) Uani 1 1 d .
H43 H -0.3746 0.3000 0.0250 0.048 Uiso 1 1 calc R
C44 C -0.2986(8) 0.4269(6) 0.0172(3) 0.0474(19) Uani 1 1 d .
H44 H -0.3326 0.4572 -0.0220 0.057 Uiso 1 1 calc R
C45 C -0.2243(7) 0.4767(6) 0.0462(3) 0.0442(18) Uani 1 1 d .
H45 H -0.2083 0.5414 0.0275 0.053 Uiso 1 1 calc R
C46 C -0.1744(6) 0.4307(5) 0.1023(3) 0.0353(15) Uani 1 1 d .
H46 H -0.1238 0.4649 0.1222 0.042 Uiso 1 1 calc R
C47 C 0.3896(6) 0.2075(6) 0.1629(3) 0.0347(16) Uani 1 1 d .
C48 C 0.3641(7) 0.2348(6) 0.0985(3) 0.0428(18) Uani 1 1 d .
H48 H 0.3081 0.2929 0.0843 0.051 Uiso 1 1 calc R
C49 C 0.4207(7) 0.1770(7) 0.0559(3) 0.048(2) Uani 1 1 d .
H49 H 0.4052 0.1966 0.0126 0.058 Uiso 1 1 calc R
C50 C 0.4985(7) 0.0922(7) 0.0765(3) 0.047(2) Uani 1 1 d .
H50 H 0.5344 0.0518 0.0473 0.057 Uiso 1 1 calc R
C51 C 0.5264(7) 0.0637(6) 0.1390(3) 0.0453(18) Uani 1 1 d .
H51 H 0.5823 0.0053 0.1526 0.054 Uiso 1 1 calc R
C52 C 0.4715(7) 0.1218(6) 0.1817(3) 0.0433(18) Uani 1 1 d .
H52 H 0.4902 0.1024 0.2247 0.052 Uiso 1 1 calc R
C53 C 0.3506(6) 0.4066(6) 0.1950(3) 0.0395(16) Uani 1 1 d .
C54 C 0.3009(8) 0.4822(7) 0.2285(4) 0.064(3) Uani 1 1 d .
H54 H 0.2452 0.4686 0.2616 0.076 Uiso 1 1 calc R
C55 C 0.3329(8) 0.5759(8) 0.2133(6) 0.080(3) Uani 1 1 d .
H55 H 0.2972 0.6276 0.2353 0.096 Uiso 1 1 calc R
C56 C 0.4166(7) 0.5968(7) 0.1663(4) 0.057(2) Uani 1 1 d .
H56 H 0.4376 0.6623 0.1560 0.069 Uiso 1 1 calc R
C57 C 0.4683(8) 0.5223(6) 0.1350(3) 0.0478(19) Uani 1 1 d .
H57 H 0.5268 0.5358 0.1032 0.057 Uiso 1 1 calc R
C58 C 0.4363(7) 0.4265(6) 0.1492(3) 0.0392(16) Uani 1 1 d .
H58 H 0.4733 0.3749 0.1274 0.047 Uiso 1 1 calc R
C60 C 0.3801(7) 0.2337(6) 0.2917(3) 0.0436(18) Uani 1 1 d .
C61 C 0.3708(7) 0.1371(7) 0.3209(3) 0.049(2) Uani 1 1 d .
H61 H 0.3285 0.0961 0.3014 0.058 Uiso 1 1 calc R
C62 C 0.4240(7) 0.0991(8) 0.3796(3) 0.056(2) Uani 1 1 d .
H62 H 0.4152 0.0333 0.3998 0.067 Uiso 1 1 calc R
C63 C 0.4872(9) 0.1552(9) 0.4075(4) 0.077(3) Uani 1 1 d .
H63 H 0.5229 0.1295 0.4469 0.093 Uiso 1 1 calc R
C64 C 0.4985(11) 0.2495(11) 0.3778(4) 0.104(5) Uani 1 1 d .
H64 H 0.5426 0.2895 0.3972 0.124 Uiso 1 1 calc R
C65 C 0.4474(9) 0.2890(8) 0.3199(4) 0.070(3) Uani 1 1 d .
H65 H 0.4589 0.3542 0.2999 0.084 Uiso 1 1 calc R
P3 P 0.2645(2) 0.25576(16) -0.12341(9) 0.0508(5) Uani 1 1 d .
F1 F 0.3457(7) 0.2397(6) -0.1838(3) 0.126(3) Uani 1 1 d .
F2 F 0.3124(7) 0.1434(4) -0.0943(3) 0.108(3) Uani 1 1 d .
F3 F 0.1599(5) 0.2210(4) -0.1555(3) 0.0865(19) Uani 1 1 d .
F6 F 0.1911(6) 0.2683(5) -0.0619(3) 0.101(2) Uani 1 1 d .
F4 F 0.2224(7) 0.3669(4) -0.1524(3) 0.109(3) Uani 1 1 d .
F5 F 0.3759(5) 0.2891(5) -0.0933(2) 0.089(2) Uani 1 1 d .

loop_
_atom_site_aniso_label
_atom_site_aniso_U_11
_atom_site_aniso_U_22
_atom_site_aniso_U_33
_atom_site_aniso_U_23
_atom_site_aniso_U_13
_atom_site_aniso_U_12
Os 0.03755(16) 0.02790(18) 0.02684(13) -0.00713(10) 0.00237(9) -0.00149(11)
P1 0.0363(9) 0.0221(9) 0.0232(6) -0.0046(6) 0.0026(6) -0.0015(7)
P2 0.0366(9) 0.0369(11) 0.0292(7) -0.0085(7) 0.0031(6) -0.0026(8)
N1 0.036(3) 0.029(3) 0.019(2) -0.007(2) 0.0025(19) 0.000(2)
N2 0.041(3) 0.033(4) 0.030(2) -0.010(2) 0.001(2) 0.002(3)
N3 0.035(3) 0.032(3) 0.023(2) -0.007(2) 0.0035(19) -0.003(2)
N4 0.048(4) 0.031(4) 0.037(3) -0.012(2) 0.002(2) -0.001(3)
N5 0.039(3) 0.024(3) 0.034(3) -0.007(2) 0.001(2) -0.003(3)
N6 0.047(3) 0.028(3) 0.019(2) 0.007(2) 0.003(2) -0.010(3)
N7 0.050(4) 0.047(5) 0.051(4) -0.014(3) 0.002(3) -0.007(3)
C1 0.041(4) 0.034(4) 0.022(3) -0.007(3) 0.007(2) 0.006(3)
C2 0.045(4) 0.032(4) 0.026(3) -0.009(3) 0.005(2) 0.000(3)
C3 0.040(4) 0.042(5) 0.025(3) -0.006(3) 0.004(2) -0.001(3)
C4 0.041(4) 0.036(4) 0.023(3) -0.006(3) 0.004(2) 0.001(3)
C5 0.047(4) 0.034(5) 0.032(3) -0.003(3) 0.000(3) 0.000(3)
C6 0.043(4) 0.037(5) 0.034(3) -0.003(3) 0.006(3) -0.003(3)
C7 0.044(4) 0.048(5) 0.027(3) -0.007(3) 0.001(3) -0.001(3)
C8 0.051(4) 0.042(5) 0.027(3) -0.015(3) 0.006(3) -0.001(4)
C9 0.035(3) 0.035(4) 0.030(3) -0.015(3) 0.004(2) 0.000(3)
C10 0.045(4) 0.033(4) 0.029(3) -0.009(3) 0.001(3) 0.004(3)
C11 0.038(4) 0.038(5) 0.030(3) -0.019(3) 0.006(3) 0.005(3)
C12 0.042(4) 0.043(5) 0.026(3) -0.012(3) 0.004(3) -0.006(3)
C13 0.042(4) 0.033(4) 0.026(3) -0.006(3) 0.006(2) -0.008(3)
C14 0.055(5) 0.048(5) 0.031(3) -0.017(3) 0.006(3) -0.004(4)
C15 0.088(7) 0.052(6) 0.050(4) -0.031(4) 0.010(4) -0.009(5)
C16 0.068(5) 0.048(5) 0.031(3) -0.020(3) -0.003(3) 0.017(4)
C17 0.062(5) 0.049(5) 0.034(3) -0.028(3) -0.002(3) 0.003(4)
C18 0.045(4) 0.024(4) 0.033(3) -0.014(3) 0.003(3) 0.008(3)
C19 0.059(5) 0.040(5) 0.046(4) -0.018(3) 0.005(3) -0.002(4)
C20 0.040(4) 0.034(5) 0.063(4) -0.018(4) 0.003(3) -0.001(3)
C21 0.051(5) 0.034(5) 0.063(4) -0.013(4) -0.009(4) 0.002(4)
C22 0.051(4) 0.025(4) 0.046(4) -0.007(3) -0.011(3) -0.002(3)
C23 0.066(6) 0.032(5) 0.077(6) -0.025(4) 0.002(4) 0.002(4)
C24 0.155(13) 0.055(8) 0.092(8) -0.047(6) -0.012(8) 0.035(8)
C25 0.075(7) 0.038(6) 0.130(9) -0.049(6) 0.017(6) -0.017(5)
C26 0.073(7) 0.032(6) 0.120(8) -0.032(5) 0.028(6) -0.002(5)
C27 0.049(4) 0.048(5) 0.037(3) 0.005(3) -0.001(3) -0.003(4)
C28 0.065(5) 0.059(6) 0.028(3) -0.007(3) 0.000(3) 0.002(4)
C29 0.041(4) 0.026(4) 0.030(3) -0.007(3) 0.003(3) -0.005(3)
C30 0.041(4) 0.027(4) 0.032(3) -0.006(3) 0.002(3) -0.003(3)
C31 0.051(4) 0.036(5) 0.026(3) -0.006(3) 0.005(3) -0.005(3)
C32 0.047(4) 0.035(5) 0.040(3) -0.013(3) 0.014(3) -0.002(3)
C33 0.047(4) 0.030(5) 0.050(4) -0.010(3) 0.001(3) 0.004(3)
C34 0.043(4) 0.030(4) 0.034(3) -0.010(3) 0.002(3) 0.001(3)
C35 0.041(4) 0.023(4) 0.031(3) -0.004(3) -0.002(3) -0.003(3)
C36 0.039(4) 0.033(4) 0.031(3) -0.004(3) 0.001(3) -0.005(3)
C37 0.060(5) 0.034(5) 0.032(3) 0.004(3) -0.004(3) -0.013(4)
C38 0.061(5) 0.028(5) 0.048(4) -0.005(3) -0.008(3) -0.012(4)
C39 0.046(4) 0.028(4) 0.047(4) -0.013(3) 0.003(3) 0.000(3)
C40 0.035(4) 0.028(4) 0.036(3) -0.010(3) 0.004(3) -0.002(3)
C41 0.044(4) 0.028(4) 0.025(3) -0.010(2) 0.005(2) -0.002(3)
C42 0.043(4) 0.029(4) 0.028(3) -0.010(3) 0.007(3) -0.002(3)
C43 0.062(5) 0.031(4) 0.029(3) -0.013(3) -0.006(3) 0.002(4)
C44 0.065(5) 0.046(5) 0.030(3) -0.006(3) -0.005(3) -0.002(4)
C45 0.065(5) 0.038(5) 0.028(3) -0.004(3) 0.003(3) -0.005(4)
C46 0.043(4) 0.029(4) 0.033(3) -0.005(3) -0.005(3) 0.000(3)
C47 0.039(4) 0.040(5) 0.028(3) -0.010(3) 0.004(3) -0.012(3)
C48 0.042(4) 0.052(5) 0.035(3) -0.008(3) 0.002(3) -0.007(4)
C49 0.043(4) 0.072(6) 0.034(3) -0.018(4) 0.008(3) -0.015(4)
C50 0.048(4) 0.062(6) 0.039(3) -0.024(4) 0.010(3) -0.014(4)
C51 0.046(4) 0.043(5) 0.046(4) -0.012(3) 0.006(3) -0.001(4)
C52 0.046(4) 0.049(5) 0.037(3) -0.012(3) 0.007(3) -0.009(4)
C53 0.036(4) 0.039(5) 0.045(3) -0.012(3) 0.000(3) -0.005(3)
C54 0.053(5) 0.062(7) 0.090(6) -0.040(5) 0.027(5) -0.025(5)
C55 0.045(5) 0.054(7) 0.154(10) -0.052(7) 0.021(6) -0.019(5)
C56 0.045(5) 0.032(5) 0.094(6) -0.006(4) -0.015(4) -0.004(4)
C57 0.062(5) 0.039(5) 0.041(4) 0.005(3) -0.003(3) -0.016(4)
C58 0.049(4) 0.033(5) 0.034(3) -0.004(3) 0.001(3) -0.001(3)
C60 0.040(4) 0.057(6) 0.034(3) -0.009(3) 0.008(3) -0.009(4)
C61 0.034(4) 0.068(6) 0.037(3) -0.006(4) 0.007(3) 0.008(4)
C62 0.032(4) 0.080(7) 0.046(4) 0.005(4) 0.005(3) 0.002(4)
C63 0.060(6) 0.128(11) 0.043(4) 0.008(5) -0.008(4) -0.037(7)
C64 0.107(9) 0.162(13) 0.053(5) 0.016(7) -0.033(6) -0.084(10)
C65 0.071(6) 0.095(9) 0.049(4) 0.005(5) -0.003(4) -0.045(6)
P3 0.0744(15) 0.0309(12) 0.0474(10) -0.0049(8) -0.0087(9) -0.0083(11)
F1 0.152(8) 0.156(8) 0.084(4) -0.051(5) 0.034(5) -0.044(6)
F2 0.165(7) 0.042(4) 0.104(5) -0.003(3) -0.042(5) 0.021(4)
F3 0.106(5) 0.046(4) 0.113(5) -0.017(3) -0.044(4) -0.011(3)
F6 0.108(5) 0.109(6) 0.081(4) -0.019(4) 0.031(4) -0.005(4)
F4 0.189(8) 0.026(3) 0.108(5) 0.000(3) -0.080(5) 0.001(4)
F5 0.099(5) 0.097(5) 0.075(3) 0.000(3) -0.022(3) -0.041(4)

loop_
_atom_type_symbol
_atom_type_description
_atom_type_scat_dispersion_real
_atom_type_scat_dispersion_imag
_atom_type_scat_source
C C 0.0181 0.0091 'International Tables Vol C Tables 4.2.6.8 and 6.1.1.4'
H H 0.0000 0.0000 'International Tables Vol C Tables 4.2.6.8 and 6.1.1.4'
F F 0.0727 0.0534 'International Tables Vol C Tables 4.2.6.8 and 6.1.1.4'
N N 0.0311 0.0180 'International Tables Vol C Tables 4.2.6.8 and 6.1.1.4'
O O 0.0492 0.0322 'International Tables Vol C Tables 4.2.6.8 and 6.1.1.4'
Os Os -4.9801 6.2216 'International Tables Vol C Tables 4.2.6.8 and 6.1.1.4'
P P 0.2955 0.4335 'International Tables Vol C Tables 4.2.6.8 and 6.1.1.4'

loop_
_exptl_crystal_face_index_h
_exptl_crystal_face_index_k
_exptl_crystal_face_index_l
_exptl_crystal_face_perp_dist
_exptl_oxdiff_crystal_face_indexfrac_h
_exptl_oxdiff_crystal_face_indexfrac_k
_exptl_oxdiff_crystal_face_indexfrac_l
_exptl_oxdiff_crystal_face_x
_exptl_oxdiff_crystal_face_y
_exptl_oxdiff_crystal_face_z
-2 8 2 0.0556 -2.0001 7.9999 2.0106 -0.1163 0.0874 0.9823
-6 -5 2 0.0673 -6.0016 -5.0009 1.9968 -0.6702 0.6061 -0.3363
6 6 -2 0.0695 6.0016 6.0010 -1.9955 0.6896 -0.6126 0.4501
2 -8 -2 0.0604 2.0001 -7.9999 -2.0106 0.1163 -0.0874 -0.9823
0 0 14 0.0133 -0.0016 -0.0118 13.9952 -0.8443 -0.5462 -0.0566
0 0 -14 0.0133 0.0016 0.0118 -13.9952 0.8443 0.5462 0.0566

loop_
_geom_angle_atom_site_label_1
_geom_angle_atom_site_label_2
_geom_angle_atom_site_label_3
_geom_angle
P1 Os P2 178.52(6)
N1 Os P1 89.31(15)
N1 Os P2 90.53(16)
N1 Os N3 89.5(2)
N1 Os N5 87.3(2)
N3 Os P1 88.33(15)
N3 Os P2 90.19(15)
N3 Os N5 175.8(2)
N5 Os P1 88.90(15)
N5 Os P2 92.56(16)
N6 Os P1 95.20(17)
N6 Os P2 85.00(17)
N6 Os N1 175.3(2)
N6 Os N3 91.8(2)
N6 Os N5 91.6(2)
C29 P1 Os 112.4(2)
C29 P1 C35 105.1(3)
C35 P1 Os 115.2(2)
C41 P1 Os 116.3(2)
C41 P1 C29 103.8(3)
C41 P1 C35 102.7(3)
C47 P2 Os 112.6(2)
C47 P2 C53 104.2(3)
C47 P2 C60 103.6(3)
C53 P2 Os 113.4(2)
C60 P2 Os 118.4(2)
C60 P2 C53 103.1(3)
C1 N1 Os 124.7(4)
C1 N1 C4 107.8(5)
C4 N1 Os 126.1(5)
C1 N2 C9 125.5(6)
C9 N3 Os 124.8(4)
C13 N3 Os 120.3(5)
C13 N3 C9 114.9(5)
C4 N4 C18 126.1(5)
C18 N5 Os 125.3(5)
C22 N5 Os 119.0(4)
C22 N5 C18 115.7(6)
N7 N6 Os 176.0(6)
N1 C1 C2 109.9(5)
N2 C1 N1 130.1(5)
N2 C1 C2 119.6(6)
C3 C2 C1 105.4(6)
C5 C2 C1 132.6(6)
C5 C2 C3 121.8(6)
C2 C3 C4 107.7(5)
C2 C3 C8 120.5(7)
C8 C3 C4 131.7(7)
N1 C4 C3 109.0(6)
N4 C4 N1 128.7(6)
N4 C4 C3 122.3(5)
C2 C5 H5 120.7
C2 C5 C6 118.6(7)
C6 C5 H5 120.7
C5 C6 C7 119.5(7)
C5 C6 C27 119.3(7)
C7 C6 C27 121.3(6)
C6 C7 C28 119.5(7)
C8 C7 C6 121.0(6)
C8 C7 C28 119.5(7)
C3 C8 C7 118.6(6)
C3 C8 H8 120.7
C7 C8 H8 120.7
N2 C9 C10 113.7(6)
N3 C9 N2 125.2(5)
N3 C9 C10 121.1(5)
C9 C10 H10 118.4
C9 C10 C11 123.2(7)
C11 C10 H10 118.4
C10 C11 C14 120.2(7)
C12 C11 C10 115.2(6)
C12 C11 C14 124.5(6)
C11 C12 H12 119.6
C13 C12 C11 120.8(6)
C13 C12 H12 119.6
N3 C13 C12 124.6(7)
N3 C13 H13 117.7
C12 C13 H13 117.7
C11 C14 C15 109.0(6)
C11 C14 C16 108.4(6)
C11 C14 C17 111.4(6)
C15 C14 C16 111.3(7)
C15 C14 C17 107.6(6)
C16 C14 C17 109.1(6)
C14 C15 H15A 109.5
C14 C15 H15B 109.5
C14 C15 H15C 109.5
H15A C15 H15B 109.5
H15A C15 H15C 109.5
H15B C15 H15C 109.5
C14 C16 H16A 109.5
C14 C16 H16B 109.5
C14 C16 H16C 109.5
H16A C16 H16B 109.5
H16A C16 H16C 109.5
H16B C16 H16C 109.5
C14 C17 H17A 109.5
C14 C17 H17B 109.5
C14 C17 H17C 109.5
H17A C17 H17B 109.5
H17A C17 H17C 109.5
H17B C17 H17C 109.5
N4 C18 C19 115.0(6)
N5 C18 N4 124.4(6)
N5 C18 C19 120.6(6)
C18 C19 H19 118.8
C20 C19 C18 122.4(7)
C20 C19 H19 118.8
C19 C20 C21 115.8(7)
C19 C20 C23 123.2(7)
C21 C20 C23 120.9(8)
C20 C21 H21 119.8
C22 C21 C20 120.3(8)
C22 C21 H21 119.8
N5 C22 C21 125.0(7)
N5 C22 H22 117.5
C21 C22 H22 117.5
C20 C23 C26 106.4(7)
C24 C23 C20 112.0(8)
C24 C23 C25 111.0(9)
C24 C23 C26 109.9(9)
C25 C23 C20 109.2(7)
C25 C23 C26 108.2(8)
C23 C24 H24A 109.5
C23 C24 H24B 109.5
C23 C24 H24C 109.5
H24A C24 H24B 109.5
H24A C24 H24C 109.5
H24B C24 H24C 109.5
C23 C25 H25A 109.5
C23 C25 H25B 109.5
C23 C25 H25C 109.5
H25A C25 H25B 109.5
H25A C25 H25C 109.5
H25B C25 H25C 109.5
C23 C26 H26A 109.5
C23 C26 H26B 109.5
C23 C26 H26C 109.5
H26A C26 H26B 109.5
H26A C26 H26C 109.5
H26B C26 H26C 109.5
C6 C27 H27A 109.5
C6 C27 H27B 109.5
C6 C27 H27C 109.5
H27A C27 H27B 109.5
H27A C27 H27C 109.5
H27B C27 H27C 109.5
C7 C28 H28A 109.5
C7 C28 H28B 109.5
C7 C28 H28C 109.5
H28A C28 H28B 109.5
H28A C28 H28C 109.5
H28B C28 H28C 109.5
C30 C29 P1 119.4(5)
C34 C29 P1 122.1(5)
C34 C29 C30 118.3(6)
C29 C30 H30 119.6
C31 C30 C29 120.7(7)
C31 C30 H30 119.6
C30 C31 H31 119.6
C32 C31 C30 120.7(6)
C32 C31 H31 119.6
C31 C32 H32 120.5
C31 C32 C33 119.1(6)
C33 C32 H32 120.5
C32 C33 H33 119.5
C32 C33 C34 120.9(7)
C34 C33 H33 119.5
C29 C34 H34 119.9
C33 C34 C29 120.3(6)
C33 C34 H34 119.9
C36 C35 P1 123.7(5)
C36 C35 C40 118.7(6)
C40 C35 P1 117.6(5)
C35 C36 H36 119.7
C37 C36 C35 120.6(6)
C37 C36 H36 119.7
C36 C37 H37 119.8
C38 C37 C36 120.4(7)
C38 C37 H37 119.8
C37 C38 H38 120.0
C39 C38 C37 120.0(7)
C39 C38 H38 120.0
C38 C39 H39 120.0
C38 C39 C40 120.1(6)
C40 C39 H39 120.0
C35 C40 H40 119.9
C39 C40 C35 120.2(6)
C39 C40 H40 119.9
C42 C41 P1 123.8(5)
C42 C41 C46 117.6(6)
C46 C41 P1 118.5(5)
C41 C42 H42 119.7
C43 C42 C41 120.7(7)
C43 C42 H42 119.7
C42 C43 H43 119.9
C44 C43 C42 120.2(7)
C44 C43 H43 119.9
C43 C44 H44 119.8
C43 C44 C45 120.4(7)
C45 C44 H44 119.8
C44 C45 H45 120.6
C46 C45 C44 118.8(7)
C46 C45 H45 120.6
C41 C46 H46 118.9
C45 C46 C41 122.3(7)
C45 C46 H46 118.9
C48 C47 P2 118.0(6)
C52 C47 P2 123.9(5)
C52 C47 C48 118.0(6)
C47 C48 H48 119.9
C49 C48 C47 120.2(8)
C49 C48 H48 119.9
C48 C49 H49 120.1
C50 C49 C48 119.9(7)
C50 C49 H49 120.1
C49 C50 H50 119.3
C49 C50 C51 121.5(7)
C51 C50 H50 119.3
C50 C51 H51 120.5
C50 C51 C52 118.9(8)
C52 C51 H51 120.5
C47 C52 H52 119.3
C51 C52 C47 121.5(7)
C51 C52 H52 119.3
C54 C53 P2 118.3(6)
C58 C53 P2 122.4(6)
C58 C53 C54 119.2(7)
C53 C54 H54 120.2
C55 C54 C53 119.7(8)
C55 C54 H54 120.2
C54 C55 H55 119.4
C54 C55 C56 121.1(9)
C56 C55 H55 119.4
C55 C56 H56 120.3
C57 C56 C55 119.3(8)
C57 C56 H56 120.3
C56 C57 H57 119.7
C56 C57 C58 120.5(8)
C58 C57 H57 119.7
C53 C58 C57 120.0(7)
C53 C58 H58 120.0
C57 C58 H58 120.0
C61 C60 P2 119.2(6)
C65 C60 P2 122.8(7)
C65 C60 C61 118.0(8)
C60 C61 H61 119.8
C60 C61 C62 120.4(8)
C62 C61 H61 119.8
C61 C62 H62 119.6
C63 C62 C61 120.8(9)
C63 C62 H62 119.6
C62 C63 H63 120.7
C62 C63 C64 118.6(8)
C64 C63 H63 120.7
C63 C64 H64 119.0
C63 C64 C65 121.9(10)
C65 C64 H64 119.0
C60 C65 C64 120.1(9)
C60 C65 H65 119.9
C64 C65 H65 119.9
F1 P3 F5 88.9(4)
F2 P3 F1 88.2(4)
F2 P3 F5 88.7(3)
F3 P3 F1 88.2(3)
F3 P3 F2 90.5(3)
F3 P3 F5 177.0(4)
F6 P3 F1 176.8(4)
F6 P3 F2 89.4(3)
F6 P3 F3 94.1(4)
F6 P3 F5 88.8(3)
F4 P3 F1 90.6(4)
F4 P3 F2 177.9(4)
F4 P3 F3 91.2(3)
F4 P3 F6 91.7(4)
F4 P3 F5 89.5(3)

loop_
_geom_bond_atom_site_label_1
_geom_bond_atom_site_label_2
_geom_bond_distance
Os P1 2.4391(17)
Os P2 2.4459(18)
Os N1 2.006(5)
Os N3 2.105(5)
Os N5 2.118(5)
Os N6 1.918(5)
P1 C29 1.831(6)
P1 C35 1.831(7)
P1 C41 1.827(6)
P2 C47 1.826(7)
P2 C53 1.834(8)
P2 C60 1.834(7)
N1 C1 1.379(9)
N1 C4 1.380(7)
N2 C1 1.307(8)
N2 C9 1.388(7)
N3 C9 1.374(9)
N3 C13 1.373(7)
N4 C4 1.291(9)
N4 C18 1.379(9)
N5 C18 1.374(7)
N5 C22 1.356(9)
N6 N7 1.109(8)
C1 C2 1.486(8)
C2 C3 1.387(9)
C2 C5 1.375(10)
C3 C4 1.476(9)
C3 C8 1.388(8)
C5 H5 0.9500
C5 C6 1.405(9)
C6 C7 1.410(10)
C6 C27 1.498(10)
C7 C8 1.390(10)
C7 C28 1.514(8)
C8 H8 0.9500
C9 C10 1.388(9)
C10 H10 0.9500
C10 C11 1.389(8)
C11 C12 1.377(10)
C11 C14 1.521(9)
C12 H12 0.9500
C12 C13 1.374(9)
C13 H13 0.9500
C14 C15 1.527(11)
C14 C16 1.538(11)
C14 C17 1.541(9)
C15 H15A 0.9800
C15 H15B 0.9800
C15 H15C 0.9800
C16 H16A 0.9800
C16 H16B 0.9800
C16 H16C 0.9800
C17 H17A 0.9800
C17 H17B 0.9800
C17 H17C 0.9800
C18 C19 1.395(9)
C19 H19 0.9500
C19 C20 1.382(11)
C20 C21 1.385(10)
C20 C23 1.540(10)
C21 H21 0.9500
C21 C22 1.358(10)
C22 H22 0.9500
C23 C24 1.512(13)
C23 C25 1.528(13)
C23 C26 1.542(13)
C24 H24A 0.9800
C24 H24B 0.9800
C24 H24C 0.9800
C25 H25A 0.9800
C25 H25B 0.9800
C25 H25C 0.9800
C26 H26A 0.9800
C26 H26B 0.9800
C26 H26C 0.9800
C27 H27A 0.9800
C27 H27B 0.9800
C27 H27C 0.9800
C28 H28A 0.9800
C28 H28B 0.9800
C28 H28C 0.9800
C29 C30 1.402(8)
C29 C34 1.390(9)
C30 H30 0.9500
C30 C31 1.380(9)
C31 H31 0.9500
C31 C32 1.377(10)
C32 H32 0.9500
C32 C33 1.382(9)
C33 H33 0.9500
C33 C34 1.389(9)
C34 H34 0.9500
C35 C36 1.392(9)
C35 C40 1.396(8)
C36 H36 0.9500
C36 C37 1.381(10)
C37 H37 0.9500
C37 C38 1.380(10)
C38 H38 0.9500
C38 C39 1.379(10)
C39 H39 0.9500
C39 C40 1.393(10)
C40 H40 0.9500
C41 C42 1.391(9)
C41 C46 1.404(9)
C42 H42 0.9500
C42 C43 1.388(9)
C43 H43 0.9500
C43 C44 1.383(10)
C44 H44 0.9500
C44 C45 1.389(10)
C45 H45 0.9500
C45 C46 1.373(9)
C46 H46 0.9500
C47 C48 1.415(8)
C47 C52 1.389(10)
C48 H48 0.9500
C48 C49 1.390(10)
C49 H49 0.9500
C49 C50 1.363(11)
C50 H50 0.9500
C50 C51 1.383(10)
C51 H51 0.9500
C51 C52 1.387(10)
C52 H52 0.9500
C53 C54 1.399(10)
C53 C58 1.383(9)
C54 H54 0.9500
C54 C55 1.368(13)
C55 H55 0.9500
C55 C56 1.386(13)
C56 H56 0.9500
C56 C57 1.365(12)
C57 H57 0.9500
C57 C58 1.393(10)
C58 H58 0.9500
C60 C61 1.383(11)
C60 C65 1.378(11)
C61 H61 0.9500
C61 C62 1.414(10)
C62 H62 0.9500
C62 C63 1.350(13)
C63 H63 0.9500
C63 C64 1.363(15)
C64 H64 0.9500
C64 C65 1.393(12)
C65 H65 0.9500
P3 F1 1.597(6)
P3 F2 1.580(5)
P3 F3 1.568(5)
P3 F6 1.564(5)
P3 F4 1.553(5)
P3 F5 1.600(5)

loop_
_geom_torsion_atom_site_label_1
_geom_torsion_atom_site_label_2
_geom_torsion_atom_site_label_3
_geom_torsion_atom_site_label_4
_geom_torsion
Os P1 C29 C30 -59.0(6)
Os P1 C29 C34 115.5(6)
Os P1 C35 C36 115.2(6)
Os P1 C35 C40 -65.9(5)
Os P1 C41 C42 132.7(5)
Os P1 C41 C46 -50.4(6)
Os P2 C47 C48 58.7(6)
Os P2 C47 C52 -116.8(6)
Os P2 C53 C54 57.4(7)
Os P2 C53 C58 -126.2(6)
Os P2 C60 C61 57.3(6)
Os P2 C60 C65 -123.8(7)
Os N1 C1 N2 -1.9(11)
Os N1 C1 C2 171.5(4)
Os N1 C4 N4 8.8(11)
Os N1 C4 C3 -170.5(4)
Os N3 C9 N2 2.6(9)
Os N3 C9 C10 -177.2(5)
Os N3 C13 C12 178.0(5)
Os N5 C18 N4 -4.3(10)
Os N5 C18 C19 177.2(5)
Os N5 C22 C21 -178.7(6)
P1 C29 C30 C31 174.5(5)
P1 C29 C34 C33 -173.8(6)
P1 C35 C36 C37 -179.8(5)
P1 C35 C40 C39 178.6(5)
P1 C41 C42 C43 179.6(5)
P1 C41 C46 C45 -179.1(6)
P2 C47 C48 C49 -176.2(6)
P2 C47 C52 C51 175.1(6)
P2 C53 C54 C55 179.9(8)
P2 C53 C58 C57 -179.1(6)
P2 C60 C61 C62 -177.8(5)
P2 C60 C65 C64 177.7(9)
N1 C1 C2 C3 -3.3(8)
N1 C1 C2 C5 -178.0(7)
N2 C1 C2 C3 170.9(6)
N2 C1 C2 C5 -3.8(12)
N2 C9 C10 C11 176.1(6)
N3 C9 C10 C11 -4.0(11)
N4 C18 C19 C20 -175.0(7)
N5 C18 C19 C20 3.7(12)
C1 N1 C4 N4 175.9(7)
C1 N1 C4 C3 -3.4(7)
C1 N2 C9 N3 1.1(11)
C1 N2 C9 C10 -179.1(7)
C1 C2 C3 C4 1.1(8)
C1 C2 C3 C8 -176.1(6)
C1 C2 C5 C6 174.8(7)
C2 C3 C4 N1 1.4(8)
C2 C3 C4 N4 -178.0(7)
C2 C3 C8 C7 0.0(11)
C2 C5 C6 C7 -0.2(11)
C2 C5 C6 C27 -179.8(7)
C3 C2 C5 C6 0.8(11)
C4 N1 C1 N2 -169.2(7)
C4 N1 C1 C2 4.2(7)
C4 N4 C18 N5 -7.5(12)
C4 N4 C18 C19 171.1(7)
C4 C3 C8 C7 -176.5(7)
C5 C2 C3 C4 176.5(6)
C5 C2 C3 C8 -0.7(11)
C5 C6 C7 C8 -0.6(11)
C5 C6 C7 C28 -179.6(7)
C6 C7 C8 C3 0.6(11)
C8 C3 C4 N1 178.2(7)
C8 C3 C4 N4 -1.2(12)
C9 N2 C1 N1 -1.6(12)
C9 N2 C1 C2 -174.4(6)
C9 N3 C13 C12 -5.0(10)
C9 C10 C11 C12 0.5(11)
C9 C10 C11 C14 175.9(7)
C10 C11 C12 C13 0.6(10)
C10 C11 C14 C15 58.9(9)
C10 C11 C14 C16 -62.5(9)
C10 C11 C14 C17 177.5(7)
C11 C12 C13 N3 1.8(11)
C12 C11 C14 C15 -126.2(8)
C12 C11 C14 C16 112.4(8)
C12 C11 C14 C17 -7.6(10)
C13 N3 C9 N2 -174.3(6)
C13 N3 C9 C10 6.0(9)
C14 C11 C12 C13 -174.5(7)
C18 N4 C4 N1 5.5(12)
C18 N4 C4 C3 -175.2(6)
C18 N5 C22 C21 3.3(11)
C18 C19 C20 C21 -0.3(12)
C18 C19 C20 C23 176.7(8)
C19 C20 C21 C22 -1.6(12)
C19 C20 C23 C24 10.1(13)
C19 C20 C23 C25 133.5(9)
C19 C20 C23 C26 -109.9(9)
C20 C21 C22 N5 0.0(13)
C21 C20 C23 C24 -173.0(9)
C21 C20 C23 C25 -49.7(11)
C21 C20 C23 C26 66.9(10)
C22 N5 C18 N4 173.5(7)
C22 N5 C18 C19 -5.0(10)
C23 C20 C21 C22 -178.6(8)
C27 C6 C7 C8 179.1(7)
C27 C6 C7 C28 0.1(11)
C28 C7 C8 C3 179.7(7)
C29 P1 C35 C36 -9.0(7)
C29 P1 C35 C40 169.9(5)
C29 P1 C41 C42 -103.3(6)
C29 P1 C41 C46 73.5(6)
C29 C30 C31 C32 -0.6(11)
C30 C29 C34 C33 0.8(10)
C30 C31 C32 C33 0.9(11)
C31 C32 C33 C34 -0.3(11)
C32 C33 C34 C29 -0.5(11)
C34 C29 C30 C31 -0.3(10)
C35 P1 C29 C30 67.0(6)
C35 P1 C29 C34 -118.4(6)
C35 P1 C41 C42 6.0(6)
C35 P1 C41 C46 -177.2(5)
C35 C36 C37 C38 -0.1(11)
C36 C35 C40 C39 -2.4(10)
C36 C37 C38 C39 0.0(12)
C37 C38 C39 C40 -1.1(12)
C38 C39 C40 C35 2.3(11)
C40 C35 C36 C37 1.3(10)
C41 P1 C29 C30 174.5(5)
C41 P1 C29 C34 -10.9(7)
C41 P1 C35 C36 -117.3(6)
C41 P1 C35 C40 61.6(6)
C41 C42 C43 C44 -1.5(11)
C42 C41 C46 C45 -2.1(10)
C42 C43 C44 C45 -0.5(12)
C43 C44 C45 C46 1.1(12)
C44 C45 C46 C41 0.2(11)
C46 C41 C42 C43 2.8(10)
C47 P2 C53 C54 -179.8(7)
C47 P2 C53 C58 -3.4(7)
C47 P2 C60 C61 -68.2(6)
C47 P2 C60 C65 110.7(8)
C47 C48 C49 C50 1.8(11)
C48 C47 C52 C51 -0.4(11)
C48 C49 C50 C51 -2.4(12)
C49 C50 C51 C52 1.5(12)
C50 C51 C52 C47 -0.1(12)
C52 C47 C48 C49 -0.4(11)
C53 P2 C47 C48 -64.6(6)
C53 P2 C47 C52 119.8(6)
C53 P2 C60 C61 -176.6(6)
C53 P2 C60 C65 2.4(8)
C53 C54 C55 C56 -1.8(16)
C54 C53 C58 C57 -2.8(11)
C54 C55 C56 C57 -0.4(16)
C55 C56 C57 C58 1.1(13)
C56 C57 C58 C53 0.5(12)
C58 C53 C54 C55 3.4(14)
C60 P2 C47 C48 -172.2(6)
C60 P2 C47 C52 12.3(7)
C60 P2 C53 C54 -71.9(7)
C60 P2 C53 C58 104.5(6)
C60 C61 C62 C63 -1.7(12)
C61 C60 C65 C64 -3.3(14)
C61 C62 C63 C64 0.1(15)
C62 C63 C64 C65 -0.2(19)
C63 C64 C65 C60 1.9(19)
C65 C60 C61 C62 3.2(11)

loop_
_platon_squeeze_void_nr
_platon_squeeze_void_average_x
_platon_squeeze_void_average_y
_platon_squeeze_void_average_z
_platon_squeeze_void_volume
_platon_squeeze_void_count_electrons
_platon_squeeze_void_content
1 -0.023 0.363 0.980 14 2 ' '
2 0.023 0.636 0.020 14 2 ' '
3 0.500 0.500 0.500 518 133 '2 thf'
